data_9010575
loop_
_publ_author_name
'Cooper, M. A.'
'Hawthorne, F. C.'
'Ball, N. A.'
'Cerny, P.'
'Kristiansen, R.'

_publ_section_title
;
 Oftedalite, (Sc,Ca,Mn2+)2 K (Be,Al)3 Si12 O30, a new member of the milarite
 group from the Heftetjern pegmatite, Tordal, Norway: description and crystal
 structure
;
_journal_name_full 'The Canadian Mineralogist'
_journal_page_first 943
_journal_page_last 949
_journal_paper_doi 10.2113/gscanmin.44.4.943
_journal_volume 44
_journal_year 2006
_chemical_compound_source 'Heftetjern pegmatite, Tordal, Norway'
_chemical_formula_sum 'Al0.141 Be2.859 Ca1.03 Fe0.03 K Mn0.09 O30 Sc0.84 Si12 Y0.01'
_chemical_name_mineral Oftedalite
_space_group_IT_number 192
_symmetry_space_group_name_Hall '-P 6 2c'
_symmetry_space_group_name_H-M 'P 6/m c c'
_cell_angle_alpha 90
_cell_angle_beta 90
_cell_angle_gamma 120
_cell_formula_units_Z 2
_cell_length_a 10.097
_cell_length_b 10.097
_cell_length_c 13.991
_cell_volume 1235.276
_database_code_amcsd 0006096
_exptl_crystal_density_diffrn 2.614
_cod_original_formula_sum 'K (Sc.84 Ca1.03 Mn.09 Y.01 Fe.03) (Be2.859 Al.141) Si12 O30'
_cod_database_code 9010575

loop_
_space_group_symop_operation_xyz
x,y,z
-x,-x+y,1/2+z
x,x-y,1/2-z
-x+y,-x,-z
x-y,x,z
-y,-x,1/2+z
y,x,1/2-z
y,-x+y,-z
-y,x-y,z
x-y,-y,1/2+z
-x+y,y,1/2-z
x,y,-z
-x,-y,z
x,x-y,1/2+z
-x,-x+y,1/2-z
x-y,x,-z
-x+y,-x,z
y,x,1/2+z
-y,-x,1/2-z
-y,x-y,-z
y,-x+y,z
-x+y,y,1/2+z
x-y,-y,1/2-z
-x,-y,-z

loop_
_atom_site_aniso_label
_atom_site_aniso_U_11
_atom_site_aniso_U_22
_atom_site_aniso_U_33
_atom_site_aniso_U_12
_atom_site_aniso_U_13
_atom_site_aniso_U_23
KC 0.01750 0.01750 0.02600 0.00870 0.00000 0.00000
ScA 0.00700 0.00700 0.01310 0.00350 0.00000 0.00000
CaA 0.00700 0.00700 0.01310 0.00350 0.00000 0.00000
MnA 0.00700 0.00700 0.01310 0.00350 0.00000 0.00000
YA 0.00700 0.00700 0.01310 0.00350 0.00000 0.00000
Fe2+A 0.00700 0.00700 0.01310 0.00350 0.00000 0.00000
BeT2 0.01000 0.00900 0.00800 0.00500 0.00000 0.00000
AlT2 0.01000 0.00900 0.00800 0.00500 0.00000 0.00000
SiT1 0.00580 0.00570 0.01100 0.00270 -0.00110 -0.00240
O1 0.02100 0.01700 0.00500 0.01100 0.00000 0.00000
O2 0.02300 0.02800 0.02800 0.02300 -0.00300 -0.00200
O3 0.02300 0.01300 0.01500 0.01200 -0.00100 -0.00400

loop_
_atom_site_label
_atom_site_fract_x
_atom_site_fract_y
_atom_site_fract_z
_atom_site_occupancy
_atom_site_U_iso_or_equiv
_atom_site_type_symbol
_atom_site_attached_hydrogens
KC 0.00000 0.00000 0.25000 1.00000 0.02040 K 0
ScA 0.33333 0.66667 0.25000 0.42000 0.00900 Sc 0
CaA 0.33333 0.66667 0.25000 0.51500 0.00900 Ca 0
MnA 0.33333 0.66667 0.25000 0.04500 0.00900 Mn 0
YA 0.33333 0.66667 0.25000 0.00500 0.00900 Y 0
Fe2+A 0.33333 0.66667 0.25000 0.01500 0.00900 Fe 0
BeT2 0.00000 0.50000 0.25000 0.95300 0.00900 Be 0
AlT2 0.00000 0.50000 0.25000 0.04700 0.00900 Al 0
SiT1 0.08840 0.34660 0.10937 1.00000 0.00760 Si 0
O1 0.10440 0.40050 0.00000 1.00000 0.01400 O 0
O2 0.20300 0.28180 0.13000 1.00000 0.02200 O 0
O3 0.12160 0.48170 0.18160 1.00000 0.01600 O 0

loop_
_cod_changelog_entry_id
_cod_changelog_entry_author
_cod_changelog_entry_date
_cod_changelog_entry_text
1
;cod-tools version 3.8.0
Id: cif_guess_AMCSD_atom_types 9581 2023-05-17 12:35:41Z saulius
;
2023-05-23T09:22:43+03:00
;Derived atom types and hydrogen counts
from atom names that follow the AMCSD naming convention
(Wat == water, O-H == hydroxyl).
;

loop_
_cod_related_entry_id
_cod_related_entry_database
_cod_related_entry_code
1 AMCSD 0006096
